data_4326350
loop_
_publ_author_name
'Hana Va\<nk\'atov\'a'
'Lies Broeckaert'
'Frank De Proft'
'Roman Olejn\'ik'
'Jan Turek'
'Zde\<nka Pad\<elkov\'a'
'Ale\<s R\%u\<zi\<cka'

_publ_section_title
;
 Tetrylenes Chelated by Hybrid Amido-Amino Ligand: Derivatives of
 2-[(N,N-Dimethylamino)methyl]aniline
;
_journal_name_full 'Inorganic Chemistry'
_journal_page_first 9454
_journal_page_last 9464
_journal_paper_doi 10.1021/ic2011056
_journal_volume 50
_journal_year 2011
_chemical_formula_moiety 'C54 H54 Ge2 N4 Sn, 3.5(C6 H12)'
_chemical_formula_sum 'C75 H96 Ge2 N4 Sn'
_chemical_formula_weight 1317.43
_chemical_name_systematic
; 
 ? 
;
_space_group_IT_number 2
_symmetry_cell_setting triclinic
_symmetry_space_group_name_Hall '-P 1'
_symmetry_space_group_name_H-M 'P -1'
_atom_sites_solution_hydrogens geom
_atom_sites_solution_primary direct
_atom_sites_solution_secondary difmap
_audit_creation_method SHELXL-97
_cell_angle_alpha 80.329(7)
_cell_angle_beta 86.883(7)
_cell_angle_gamma 70.892(7)
_cell_formula_units_Z 2
_cell_length_a 10.5760(7)
_cell_length_b 14.4601(14)
_cell_length_c 23.856(2)
_cell_measurement_reflns_used 60917
_cell_measurement_temperature 150(1)
_cell_measurement_theta_max 27.5
_cell_measurement_theta_min 1
_cell_volume 3398.3(5)
_computing_cell_refinement 'COLLECT and DENZO'
_computing_data_collection 'COLLECT (Hooft, 1998) and DENZO (Otwinowski & Minor, 1997)'
_computing_data_reduction 'COLLECT and DENZO'
_computing_molecular_graphics 'PLATON (Spek, 2003)'
_computing_publication_material 'SHELXL-97 (Sheldrick, 1997)'
_computing_structure_refinement 'SHELXL-97 (Sheldrick, 1997)'
_computing_structure_solution 'SIR92 (Altomare et al., 1994)'
_diffrn_ambient_temperature 150(1)
_diffrn_detector_area_resol_mean 9.091
_diffrn_measured_fraction_theta_full 0.989
_diffrn_measured_fraction_theta_max 0.989
_diffrn_measurement_device_type 'Bruker Nonius KappaCCD area detector'
_diffrn_measurement_method '\f and \w scans to fill the Ewald sphere'
_diffrn_radiation_monochromator graphite
_diffrn_radiation_source 'fine-focus sealed tube'
_diffrn_radiation_type MoK\a
_diffrn_radiation_wavelength 0.71073
_diffrn_reflns_av_R_equivalents 0.0826
_diffrn_reflns_av_sigmaI/netI 0.0655
_diffrn_reflns_limit_h_max 13
_diffrn_reflns_limit_h_min -13
_diffrn_reflns_limit_k_max 18
_diffrn_reflns_limit_k_min -18
_diffrn_reflns_limit_l_max 30
_diffrn_reflns_limit_l_min -30
_diffrn_reflns_number 60868
_diffrn_reflns_theta_full 27.50
_diffrn_reflns_theta_max 27.50
_diffrn_reflns_theta_min 1.62
_diffrn_standards_number 0
_exptl_absorpt_coefficient_mu 1.287
_exptl_absorpt_correction_T_max 0.880
_exptl_absorpt_correction_T_min 0.808
_exptl_absorpt_correction_type integration
_exptl_absorpt_process_details
;
gaussian integration (Coppens, 1970)
;
_exptl_crystal_colour colourless
_exptl_crystal_density_diffrn 1.288
_exptl_crystal_description block
_exptl_crystal_F_000 1424
_exptl_crystal_size_max 0.22
_exptl_crystal_size_mid 0.21
_exptl_crystal_size_min 0.14
_refine_diff_density_max 5.342
_refine_diff_density_min -1.042
_refine_diff_density_rms 0.184
_refine_ls_extinction_method none
_refine_ls_goodness_of_fit_ref 1.123
_refine_ls_hydrogen_treatment mixed
_refine_ls_matrix_type full
_refine_ls_number_parameters 744
_refine_ls_number_reflns 15458
_refine_ls_number_restraints 0
_refine_ls_restrained_S_all 1.123
_refine_ls_R_factor_all 0.1237
_refine_ls_R_factor_gt 0.0883
_refine_ls_shift/su_max 0.001
_refine_ls_shift/su_mean 0.000
_refine_ls_structure_factor_coef Fsqd
_refine_ls_weighting_details 'calc w=1/[\s^2^(Fo^2^)+(0.0745P)^2^+31.9123P] where P=(Fo^2^+2Fc^2^)/3'
_refine_ls_weighting_scheme calc
_refine_ls_wR_factor_gt 0.2050
_refine_ls_wR_factor_ref 0.2303
_reflns_number_gt 11418
_reflns_number_total 15458
_reflns_threshold_expression >2sigma(I)
_cod_data_source_file ic2011056_si_001_07.cif
_cod_data_source_block 14
_cod_database_code 4326350

loop_
_symmetry_equiv_pos_as_xyz
'x, y, z'
'-x, -y, -z'

loop_
_atom_site_label
_atom_site_type_symbol
_atom_site_fract_x
_atom_site_fract_y
_atom_site_fract_z
_atom_site_U_iso_or_equiv
_atom_site_adp_type
_atom_site_occupancy
_atom_site_symmetry_multiplicity
_atom_site_calc_flag
_atom_site_refinement_flags
Sn1 Sn -0.02174(5) 0.78885(4) 0.25774(2) 0.02543(14) Uani 1 1 d .
Ge1 Ge 0.07264(8) 0.81942(6) 0.11045(3) 0.02699(18) Uani 1 1 d .
Ge2 Ge -0.01560(7) 0.57804(5) 0.36167(3) 0.02320(17) Uani 1 1 d .
N3 N -0.0262(6) 0.6416(4) 0.2880(2) 0.0280(12) Uani 1 1 d .
N1 N 0.0887(6) 0.7476(4) 0.1824(2) 0.0266(12) Uani 1 1 d .
N4 N -0.2662(7) 0.8221(6) 0.2266(3) 0.050(2) Uani 1 1 d .
C37 C 0.0063(7) 0.6618(5) 0.4137(3) 0.0259(14) Uani 1 1 d .
N2 N 0.2142(7) 0.7752(5) 0.2959(2) 0.0343(15) Uani 1 1 d .
C10 C 0.2438(8) 0.8364(6) 0.0857(3) 0.0318(16) Uani 1 1 d .
C43 C -0.1802(7) 0.5460(5) 0.3838(3) 0.0255(14) Uani 1 1 d .
C24 C -0.0897(11) 0.6376(8) 0.0337(4) 0.059(3) Uani 1 1 d .
H24 H -0.1346 0.5922 0.0456 0.071 Uiso 1 1 d R
C16 C -0.0575(7) 0.9503(5) 0.1113(3) 0.0304(15) Uani 1 1 d .
C2 C 0.3147(7) 0.6709(6) 0.2224(3) 0.0348(17) Uani 1 1 d .
C33 C 0.0054(9) 0.5053(6) 0.2334(3) 0.0362(17) Uani 1 1 d .
H33 H 0.0917 0.4762 0.2481 0.043 Uiso 1 1 d R
C49 C 0.1392(7) 0.4576(5) 0.3722(3) 0.0282(14) Uani 1 1 d .
C6 C 0.2263(9) 0.5810(6) 0.1668(4) 0.042(2) Uani 1 1 d .
H6 H 0.1585 0.5775 0.1448 0.050 Uiso 1 1 d R
C17 C -0.0510(9) 1.0084(6) 0.1509(4) 0.044(2) Uani 1 1 d .
H17 H 0.0182 0.9837 0.1773 0.053 Uiso 1 1 d R
C22 C 0.0165(9) 0.7535(6) 0.0559(3) 0.0367(17) Uani 1 1 d .
C28 C -0.0746(8) 0.5951(6) 0.2497(3) 0.0305(15) Uani 1 1 d .
C44 C -0.2581(8) 0.5843(6) 0.4286(3) 0.0324(16) Uani 1 1 d .
H44 H -0.2300 0.6229 0.4494 0.039 Uiso 1 1 d R
C58 C 0.9071(12) 0.0941(9) 0.3737(5) 0.073(3) Uani 1 1 d .
H58A H 0.9739 0.0460 0.3545 0.088 Uiso 1 1 d R
H58B H 0.9263 0.0775 0.4141 0.088 Uiso 1 1 d R
C38 C 0.1038(8) 0.6254(6) 0.4554(3) 0.0342(16) Uani 1 1 d .
H38 H 0.1606 0.5604 0.4577 0.041 Uiso 1 1 d R
C21 C -0.1612(8) 0.9902(7) 0.0719(3) 0.0415(19) Uani 1 1 d .
H21 H -0.1682 0.9539 0.0442 0.050 Uiso 1 1 d R
C1 C 0.2088(7) 0.6658(6) 0.1911(3) 0.0325(16) Uani 1 1 d .
C52 C 0.3711(9) 0.2938(7) 0.3940(4) 0.050(2) Uani 1 1 d .
H52 H 0.4484 0.2395 0.4015 0.060 Uiso 1 1 d R
C45 C -0.3784(9) 0.5643(7) 0.4430(4) 0.045(2) Uani 1 1 d .
H45 H -0.4295 0.5898 0.4733 0.054 Uiso 1 1 d R
C34 C -0.2979(8) 0.7261(7) 0.2492(4) 0.044(2) Uani 1 1 d .
H34A H -0.292(10) 0.715(7) 0.291(4) 0.052 Uiso 1 1 d .
H34B H -0.395(9) 0.7347 0.237(4) 0.052 Uiso 1 1 d .
C19 C -0.2466(10) 1.1378(7) 0.1135(4) 0.056(3) Uani 1 1 d .
H19 H -0.3109 1.1992 0.1149 0.067 Uiso 1 1 d R
C47 C -0.3433(9) 0.4676(7) 0.3687(4) 0.046(2) Uani 1 1 d .
H47 H -0.3719 0.4285 0.3484 0.056 Uiso 1 1 d R
C23 C -0.0517(9) 0.6858(7) 0.0734(4) 0.044(2) Uani 1 1 d .
H23 H -0.0733 0.6726 0.1115 0.053 Uiso 1 1 d R
C11 C 0.3566(8) 0.7575(6) 0.0772(3) 0.0384(18) Uani 1 1 d .
H11 H 0.3496 0.6942 0.0828 0.046 Uiso 1 1 d R
C7 C 0.3035(8) 0.7639(6) 0.2437(3) 0.0370(17) Uani 1 1 d .
H7A H 0.2682 0.8205 0.2142 0.044 Uiso 1 1 d R
H7B H 0.3923 0.7618 0.2536 0.044 Uiso 1 1 d R
C4 C 0.4467(10) 0.5058(7) 0.2077(4) 0.055(3) Uani 1 1 d .
H4 H 0.5247 0.4518 0.2138 0.066 Uiso 1 1 d R
C41 C -0.0632(11) 0.8199(7) 0.4495(4) 0.048(2) Uani 1 1 d .
H41 H -0.1174 0.8857 0.4465 0.058 Uiso 1 1 d R
C74 C 0.3901(13) 0.4635(10) 0.0211(5) 0.073(3) Uani 1 1 d .
H74A H 0.3448 0.4147 0.0222 0.088 Uiso 1 1 d R
H74B H 0.3411 0.5112 0.0452 0.088 Uiso 1 1 d R
C48 C -0.2250(8) 0.4865(6) 0.3545(3) 0.0369(17) Uani 1 1 d .
H48 H -0.1731 0.4588 0.3250 0.044 Uiso 1 1 d R
C54 C 0.1436(9) 0.3808(6) 0.4167(4) 0.043(2) Uani 1 1 d .
H54 H 0.0690 0.3849 0.4399 0.052 Uiso 1 1 d R
C50 C 0.2525(8) 0.4511(6) 0.3388(3) 0.0355(17) Uani 1 1 d .
H50 H 0.2512 0.5022 0.3092 0.043 Uiso 1 1 d R
C29 C -0.2045(8) 0.6370(6) 0.2277(3) 0.0373(18) Uani 1 1 d .
C15 C 0.2602(9) 0.9307(6) 0.0768(3) 0.0369(17) Uani 1 1 d .
H15 H 0.1871 0.9859 0.0816 0.044 Uiso 1 1 d R
C3 C 0.4326(8) 0.5883(7) 0.2317(4) 0.045(2) Uani 1 1 d .
H3 H 0.5010 0.5903 0.2539 0.054 Uiso 1 1 d R
C12 C 0.4790(9) 0.7685(7) 0.0606(4) 0.047(2) Uani 1 1 d .
H12 H 0.5521 0.7135 0.0556 0.056 Uiso 1 1 d R
C35 C -0.3092(10) 0.8483(8) 0.1665(4) 0.056(3) Uani 1 1 d .
H35A H -0.3963 0.8430 0.1626 0.067 Uiso 1 1 d R
H35B H -0.2459 0.8048 0.1443 0.067 Uiso 1 1 d R
H35C H -0.3118 0.9154 0.1533 0.067 Uiso 1 1 d R
C20 C -0.2551(9) 1.0835(7) 0.0734(4) 0.050(2) Uani 1 1 d .
H20 H -0.3232 1.1089 0.0465 0.060 Uiso 1 1 d R
C36 C -0.3475(9) 0.8981(8) 0.2576(5) 0.056(3) Uani 1 1 d .
H36A H -0.4411 0.9115 0.2512 0.067 Uiso 1 1 d R
H36B H -0.3246 0.9572 0.2449 0.067 Uiso 1 1 d R
H36C H -0.3284 0.8770 0.2975 0.067 Uiso 1 1 d R
C14 C 0.3829(10) 0.9430(8) 0.0602(4) 0.052(2) Uani 1 1 d .
H14 H 0.3915 1.0058 0.0549 0.062 Uiso 1 1 d R
C39 C 0.1197(10) 0.6833(8) 0.4936(3) 0.050(2) Uani 1 1 d .
H39 H 0.1863 0.6573 0.5212 0.059 Uiso 1 1 d R
C46 C -0.4204(8) 0.5081(7) 0.4131(4) 0.047(2) Uani 1 1 d .
H46 H -0.5008 0.4961 0.4225 0.056 Uiso 1 1 d R
C32 C -0.0393(11) 0.4589(7) 0.1962(4) 0.048(2) Uani 1 1 d .
H32 H 0.0159 0.3987 0.1871 0.057 Uiso 1 1 d R
C13 C 0.4924(9) 0.8616(8) 0.0519(4) 0.048(2) Uani 1 1 d .
H13 H 0.5738 0.8701 0.0403 0.057 Uiso 1 1 d R
C27 C 0.0439(11) 0.7744(8) -0.0020(4) 0.053(2) Uani 1 1 d .
H27 H 0.0876 0.8203 -0.0148 0.064 Uiso 1 1 d R
C42 C -0.0776(8) 0.7593(6) 0.4119(3) 0.0368(17) Uani 1 1 d .
H42 H -0.1457 0.7851 0.3849 0.044 Uiso 1 1 d R
C51 C 0.3680(9) 0.3681(6) 0.3491(4) 0.044(2) Uani 1 1 d .
H51 H 0.4425 0.3636 0.3258 0.053 Uiso 1 1 d R
C30 C -0.2474(10) 0.5893(8) 0.1893(4) 0.054(3) Uani 1 1 d .
H30 H -0.3336 0.6177 0.1746 0.065 Uiso 1 1 d R
C53 C 0.2580(10) 0.2992(7) 0.4275(4) 0.053(2) Uani 1 1 d .
H53 H 0.2592 0.2479 0.4570 0.064 Uiso 1 1 d R
C8 C 0.2887(9) 0.7040(7) 0.3439(4) 0.046(2) Uani 1 1 d .
H8A H 0.3766 0.7088 0.3463 0.055 Uiso 1 1 d R
H8B H 0.2959 0.6381 0.3385 0.055 Uiso 1 1 d R
H8C H 0.2407 0.7183 0.3784 0.055 Uiso 1 1 d R
C40 C 0.0348(11) 0.7803(8) 0.4906(4) 0.053(2) Uani 1 1 d .
H40 H 0.0442 0.8186 0.5168 0.064 Uiso 1 1 d R
C9 C 0.1941(10) 0.8769(7) 0.3080(4) 0.049(2) Uani 1 1 d .
H9A H 0.1515 0.8831 0.3444 0.059 Uiso 1 1 d R
H9B H 0.1378 0.9248 0.2792 0.059 Uiso 1 1 d R
H9C H 0.2784 0.8883 0.3086 0.059 Uiso 1 1 d R
C57 C 0.9151(16) 0.1973(12) 0.3512(6) 0.094(4) Uani 1 1 d .
H57A H 1.0067 0.1965 0.3537 0.113 Uiso 1 1 d R
H57B H 0.8607 0.2426 0.3755 0.113 Uiso 1 1 d R
C73 C 0.5332(13) 0.4136(8) 0.0440(5) 0.073(4) Uani 1 1 d .
H73A H 0.5303 0.3847 0.0836 0.088 Uiso 1 1 d R
H73B H 0.5784 0.3604 0.0228 0.088 Uiso 1 1 d R
C55 C 0.7309(14) 0.2265(11) 0.2831(6) 0.087(4) Uani 1 1 d .
H55A H 0.7081 0.2437 0.2430 0.104 Uiso 1 1 d R
H55B H 0.6645 0.2738 0.3029 0.104 Uiso 1 1 d R
C26 C 0.0055(15) 0.7277(10) -0.0406(4) 0.080(4) Uani 1 1 d .
H26 H 0.0248 0.7419 -0.0790 0.096 Uiso 1 1 d R
C56 C 0.866(2) 0.2358(12) 0.2904(6) 0.115(6) Uani 1 1 d .
H56A H 0.8593 0.3051 0.2809 0.138 Uiso 1 1 d R
H56B H 0.9299 0.1992 0.2648 0.138 Uiso 1 1 d R
C31 C -0.1669(12) 0.5023(8) 0.1729(4) 0.055(3) Uani 1 1 d .
H31 H -0.1972 0.4734 0.1467 0.066 Uiso 1 1 d R
C5 C 0.3456(10) 0.5013(7) 0.1755(4) 0.053(3) Uani 1 1 d .
H5 H 0.3569 0.4452 0.1591 0.064 Uiso 1 1 d R
C18 C -0.1416(10) 1.1004(7) 0.1532(4) 0.052(2) Uani 1 1 d .
H18 H -0.1332 1.1373 0.1803 0.062 Uiso 1 1 d R
C25 C -0.0591(13) 0.6588(10) -0.0231(5) 0.071(3) Uani 1 1 d .
H25 H -0.0822 0.6269 -0.0497 0.085 Uiso 1 1 d R
C75 C 0.3915(13) 0.5158(9) -0.0391(5) 0.071(3) Uani 1 1 d .
H75A H 0.4311 0.4669 -0.0638 0.085 Uiso 1 1 d R
H75B H 0.3003 0.5515 -0.0517 0.085 Uiso 1 1 d R
C65 C 0.5756(19) -0.0159(13) 0.5968(7) 0.103(5) Uani 1 1 d .
H65A H 0.5414 -0.0604 0.5808 0.123 Uiso 1 1 d R
H65B H 0.5812 -0.0364 0.6376 0.123 Uiso 1 1 d R
C61 C 0.7383(15) 0.0426(14) 0.5362(8) 0.102(5) Uani 1 1 d .
H61A H 0.7503 0.0195 0.4998 0.122 Uiso 1 1 d R
H61B H 0.8237 0.0460 0.5468 0.122 Uiso 1 1 d R
C60 C 0.7252(16) 0.1263(15) 0.3049(7) 0.113(6) Uani 1 1 d .
H60A H 0.7778 0.0804 0.2806 0.135 Uiso 1 1 d R
H60B H 0.6328 0.1284 0.3033 0.135 Uiso 1 1 d R
C66 C 0.7095(19) -0.0280(12) 0.5764(10) 0.124(7) Uani 1 1 d .
H66A H 0.7661 -0.0387 0.6091 0.149 Uiso 1 1 d R
H66B H 0.7393 -0.0891 0.5605 0.149 Uiso 1 1 d R
C62 C 0.646(2) 0.1402(14) 0.5277(8) 0.115(6) Uani 1 1 d .
H62A H 0.6462 0.1678 0.4877 0.138 Uiso 1 1 d R
H62B H 0.6793 0.1795 0.5486 0.138 Uiso 1 1 d R
C59 C 0.7723(19) 0.0920(16) 0.3626(8) 0.125(7) Uani 1 1 d .
H59A H 0.7093 0.1319 0.3872 0.150 Uiso 1 1 d R
H59B H 0.7727 0.0242 0.3735 0.150 Uiso 1 1 d R
C64 C 0.4864(18) 0.0822(17) 0.5858(9) 0.127(7) Uani 1 1 d .
H64A H 0.4032 0.0759 0.5746 0.152 Uiso 1 1 d R
H64B H 0.4689 0.1076 0.6216 0.152 Uiso 1 1 d R
C67 C 0.405(3) 0.2200(16) 0.2075(11) 0.193(15) Uani 1 1 d .
H67A H 0.4170 0.2822 0.2117 0.231 Uiso 1 1 d R
H67B H 0.4912 0.1686 0.2140 0.231 Uiso 1 1 d R
C69 C 0.267(2) 0.1235(17) 0.2466(9) 0.133(7) Uani 1 1 d .
H69A H 0.1888 0.1266 0.2707 0.160 Uiso 1 1 d R
H69B H 0.3367 0.0620 0.2602 0.160 Uiso 1 1 d R
C70 C 0.223(2) 0.1278(17) 0.1895(9) 0.148(9) Uani 1 1 d .
H70A H 0.1342 0.1751 0.1812 0.178 Uiso 1 1 d R
H70B H 0.2185 0.0627 0.1867 0.178 Uiso 1 1 d R
C71 C 0.322(3) 0.1479(15) 0.1451(8) 0.148(9) Uani 1 1 d .
H71A H 0.4050 0.0927 0.1470 0.178 Uiso 1 1 d R
H71B H 0.2831 0.1580 0.1078 0.178 Uiso 1 1 d R
C72 C 0.351(2) 0.2310(17) 0.1494(10) 0.157(9) Uani 1 1 d .
H72A H 0.2719 0.2884 0.1405 0.188 Uiso 1 1 d R
H72B H 0.4217 0.2397 0.1235 0.188 Uiso 1 1 d R
C63 C 0.509(2) 0.1543(11) 0.5473(11) 0.149(9) Uani 1 1 d .
H63A H 0.4749 0.2161 0.5624 0.178 Uiso 1 1 d R
H63B H 0.4580 0.1617 0.5134 0.178 Uiso 1 1 d R
C68 C 0.303(3) 0.2063(16) 0.2523(9) 0.191(15) Uani 1 1 d .
H68A H 0.3453 0.1935 0.2890 0.230 Uiso 1 1 d R
H68B H 0.2246 0.2650 0.2517 0.230 Uiso 1 1 d R

loop_
_atom_site_aniso_label
_atom_site_aniso_U_11
_atom_site_aniso_U_22
_atom_site_aniso_U_33
_atom_site_aniso_U_23
_atom_site_aniso_U_13
_atom_site_aniso_U_12
Sn1 0.0232(2) 0.0267(2) 0.0230(2) -0.00016(18) 0.00120(17) -0.00559(18)
Ge1 0.0298(4) 0.0299(4) 0.0207(3) 0.0016(3) -0.0014(3) -0.0114(3)
Ge2 0.0229(4) 0.0263(4) 0.0187(3) 0.0004(3) -0.0007(3) -0.0075(3)
N3 0.031(3) 0.026(3) 0.023(3) 0.002(2) -0.001(2) -0.007(2)
N1 0.026(3) 0.028(3) 0.023(3) 0.002(2) 0.000(2) -0.008(2)
N4 0.051(4) 0.052(4) 0.013(3) 0.008(3) -0.001(3) 0.025(3)
C37 0.033(4) 0.024(3) 0.020(3) -0.002(3) -0.003(3) -0.009(3)
N2 0.040(4) 0.031(3) 0.019(3) -0.007(2) -0.006(3) 0.008(3)
C10 0.038(4) 0.037(4) 0.023(3) -0.002(3) 0.003(3) -0.017(3)
C43 0.021(3) 0.030(4) 0.025(3) 0.001(3) -0.002(3) -0.011(3)
C24 0.077(7) 0.072(7) 0.048(5) -0.010(5) -0.012(5) -0.047(6)
C16 0.029(4) 0.029(4) 0.028(3) 0.006(3) 0.000(3) -0.007(3)
C2 0.024(3) 0.041(4) 0.032(4) 0.005(3) 0.006(3) -0.008(3)
C33 0.043(4) 0.040(4) 0.025(3) 0.000(3) 0.006(3) -0.016(4)
C49 0.030(4) 0.023(3) 0.028(3) -0.002(3) -0.003(3) -0.004(3)
C6 0.047(5) 0.035(4) 0.035(4) 0.002(3) 0.010(4) -0.007(4)
C17 0.050(5) 0.036(4) 0.039(4) 0.005(4) -0.003(4) -0.009(4)
C22 0.045(5) 0.048(5) 0.023(3) -0.005(3) -0.001(3) -0.023(4)
C28 0.039(4) 0.040(4) 0.020(3) -0.001(3) 0.000(3) -0.024(3)
C44 0.037(4) 0.035(4) 0.027(3) 0.001(3) 0.004(3) -0.017(3)
C58 0.072(8) 0.070(8) 0.070(7) -0.012(6) -0.025(6) -0.007(6)
C38 0.038(4) 0.039(4) 0.027(4) 0.001(3) -0.001(3) -0.017(3)
C21 0.038(4) 0.050(5) 0.030(4) 0.009(4) -0.003(3) -0.013(4)
C1 0.030(4) 0.041(4) 0.018(3) 0.007(3) 0.004(3) -0.007(3)
C52 0.042(5) 0.036(5) 0.060(6) -0.005(4) -0.007(4) 0.004(4)
C45 0.039(5) 0.042(5) 0.053(5) -0.007(4) 0.012(4) -0.012(4)
C34 0.020(4) 0.059(6) 0.048(5) 0.012(4) -0.002(3) -0.017(4)
C19 0.059(6) 0.040(5) 0.050(5) 0.010(4) 0.007(5) 0.001(4)
C47 0.049(5) 0.059(6) 0.042(5) 0.007(4) -0.007(4) -0.037(5)
C23 0.057(5) 0.058(5) 0.031(4) -0.004(4) 0.000(4) -0.038(5)
C11 0.040(4) 0.045(5) 0.032(4) -0.002(3) 0.007(3) -0.018(4)
C7 0.029(4) 0.047(5) 0.036(4) 0.000(3) 0.005(3) -0.018(3)
C4 0.041(5) 0.046(5) 0.055(6) 0.011(4) 0.015(4) 0.007(4)
C41 0.075(7) 0.032(4) 0.037(4) -0.008(4) -0.003(4) -0.016(4)
C74 0.075(8) 0.091(9) 0.056(7) -0.016(6) 0.007(6) -0.030(7)
C48 0.044(5) 0.045(5) 0.026(4) -0.001(3) 0.000(3) -0.023(4)
C54 0.043(5) 0.038(4) 0.036(4) 0.012(3) 0.005(4) -0.006(4)
C50 0.034(4) 0.031(4) 0.040(4) -0.001(3) -0.003(3) -0.011(3)
C29 0.034(4) 0.050(5) 0.033(4) 0.007(3) -0.003(3) -0.026(4)
C15 0.048(5) 0.036(4) 0.031(4) -0.004(3) 0.001(3) -0.021(4)
C3 0.027(4) 0.049(5) 0.046(5) 0.009(4) 0.008(4) -0.002(4)
C12 0.042(5) 0.059(6) 0.038(4) -0.001(4) 0.004(4) -0.018(4)
C35 0.041(5) 0.070(7) 0.050(5) 0.018(5) -0.010(4) -0.019(5)
C20 0.042(5) 0.048(5) 0.049(5) 0.016(4) -0.007(4) -0.009(4)
C36 0.035(5) 0.054(6) 0.066(6) -0.001(5) 0.001(4) -0.001(4)
C14 0.066(6) 0.062(6) 0.044(5) -0.012(4) 0.009(5) -0.041(5)
C39 0.061(6) 0.073(7) 0.028(4) 0.003(4) -0.014(4) -0.044(5)
C46 0.029(4) 0.053(5) 0.057(5) 0.014(4) -0.002(4) -0.021(4)
C32 0.076(7) 0.045(5) 0.035(4) -0.009(4) 0.003(4) -0.036(5)
C13 0.042(5) 0.072(6) 0.036(4) -0.001(4) 0.001(4) -0.033(5)
C27 0.078(7) 0.065(6) 0.030(4) 0.000(4) 0.004(4) -0.044(6)
C42 0.031(4) 0.047(5) 0.029(4) -0.005(3) -0.003(3) -0.008(3)
C51 0.035(4) 0.041(5) 0.054(5) -0.012(4) 0.004(4) -0.008(4)
C30 0.047(5) 0.082(7) 0.044(5) 0.013(5) -0.018(4) -0.043(5)
C53 0.065(6) 0.037(5) 0.041(5) 0.013(4) 0.000(4) -0.003(4)
C8 0.041(5) 0.062(6) 0.036(4) 0.009(4) -0.011(4) -0.024(4)
C40 0.081(7) 0.054(6) 0.034(4) -0.008(4) 0.001(5) -0.036(5)
C9 0.056(6) 0.047(5) 0.054(5) -0.014(4) -0.001(4) -0.025(4)
C57 0.107(11) 0.119(13) 0.065(8) -0.021(8) -0.015(8) -0.045(10)
C73 0.105(10) 0.047(6) 0.047(6) -0.009(5) -0.001(6) 0.005(6)
C55 0.077(9) 0.083(9) 0.078(9) -0.032(7) -0.022(7) 0.017(7)
C26 0.137(12) 0.115(10) 0.022(4) -0.011(5) -0.004(6) -0.086(10)
C56 0.21(2) 0.090(11) 0.076(10) -0.015(8) 0.003(11) -0.088(13)
C31 0.080(7) 0.068(7) 0.035(5) -0.008(4) 0.000(5) -0.049(6)
C5 0.061(6) 0.032(4) 0.051(5) -0.001(4) 0.028(5) -0.002(4)
C18 0.057(6) 0.039(5) 0.044(5) -0.005(4) 0.008(4) 0.002(4)
C25 0.102(9) 0.089(9) 0.047(6) -0.015(6) -0.015(6) -0.059(8)
C75 0.077(8) 0.074(8) 0.059(7) -0.021(6) -0.015(6) -0.013(6)
C65 0.123(14) 0.106(13) 0.084(10) 0.015(9) -0.021(10) -0.056(11)
C61 0.065(9) 0.122(14) 0.110(12) -0.012(11) 0.002(8) -0.022(9)
C60 0.082(10) 0.153(17) 0.103(12) 0.032(11) -0.024(9) -0.059(11)
C66 0.102(13) 0.060(9) 0.19(2) -0.012(11) -0.027(14) -0.004(9)
C62 0.125(15) 0.104(13) 0.122(14) 0.018(11) -0.003(12) -0.064(12)
C59 0.123(15) 0.159(18) 0.106(13) 0.022(12) -0.025(11) -0.080(14)
C64 0.093(12) 0.139(18) 0.146(18) -0.052(15) 0.046(12) -0.029(13)
C67 0.27(3) 0.140(17) 0.21(2) 0.111(17) -0.20(2) -0.16(2)
C69 0.134(17) 0.147(19) 0.116(16) -0.007(14) 0.019(13) -0.050(15)
C70 0.19(2) 0.18(2) 0.133(16) 0.006(15) -0.044(15) -0.158(19)
C71 0.24(3) 0.096(13) 0.101(14) -0.044(11) 0.040(16) -0.042(16)
C72 0.16(2) 0.137(19) 0.17(2) 0.060(16) -0.018(17) -0.078(16)
C63 0.129(17) 0.046(8) 0.23(3) 0.012(12) -0.083(17) 0.020(9)
C68 0.37(4) 0.094(15) 0.090(14) -0.029(12) -0.09(2) -0.03(2)

loop_
_atom_type_symbol
_atom_type_description
_atom_type_scat_dispersion_real
_atom_type_scat_dispersion_imag
_atom_type_scat_source
C C 0.0033 0.0016 'International Tables Vol C Tables 4.2.6.8 and 6.1.1.4'
H H 0.0000 0.0000 'International Tables Vol C Tables 4.2.6.8 and 6.1.1.4'
N N 0.0061 0.0033 'International Tables Vol C Tables 4.2.6.8 and 6.1.1.4'
Ge Ge 0.1547 1.8001 'International Tables Vol C Tables 4.2.6.8 and 6.1.1.4'
Sn Sn -0.6537 1.4246 'International Tables Vol C Tables 4.2.6.8 and 6.1.1.4'

loop_
_exptl_crystal_face_index_h
_exptl_crystal_face_index_k
_exptl_crystal_face_index_l
_exptl_crystal_face_perp_dist
0 1 0 0.039
0 -1 0 0.067
1 1 0 0.091
-1 -1 0 0.087
0 0 1 0.071
0 0 -1 0.095
1 0 0 0.104
-1 0 0 0.075

loop_
_geom_angle_atom_site_label_1
_geom_angle_atom_site_label_2
_geom_angle_atom_site_label_3
_geom_angle
_geom_angle_site_symmetry_1
N3 Sn1 N1 93.3(2) .
N3 Sn1 N4 84.0(2) .
N1 Sn1 N4 101.8(2) .
N1 Ge1 C16 109.3(3) .
N1 Ge1 C10 110.0(3) .
C16 Ge1 C10 107.9(3) .
N1 Ge1 C22 111.4(3) .
C16 Ge1 C22 109.5(3) .
C10 Ge1 C22 108.6(3) .
N3 Ge2 C37 110.8(3) .
N3 Ge2 C49 110.9(3) .
C37 Ge2 C49 106.8(3) .
N3 Ge2 C43 110.9(3) .
C37 Ge2 C43 107.2(3) .
C49 Ge2 C43 110.1(3) .
C28 N3 Ge2 113.2(4) .
C28 N3 Sn1 117.0(4) .
Ge2 N3 Sn1 127.9(3) .
C1 N1 Ge1 113.6(4) .
C1 N1 Sn1 116.1(4) .
Ge1 N1 Sn1 128.6(3) .
C36 N4 C35 109.0(7) .
C36 N4 C34 107.8(7) .
C35 N4 C34 105.4(8) .
C36 N4 Sn1 105.3(6) .
C35 N4 Sn1 123.0(6) .
C34 N4 Sn1 105.6(4) .
C38 C37 C42 117.3(7) .
C38 C37 Ge2 120.9(5) .
C42 C37 Ge2 121.8(5) .
C8 N2 C9 107.7(7) .
C8 N2 C7 107.8(6) .
C9 N2 C7 105.9(7) .
C11 C10 C15 116.0(7) .
C11 C10 Ge1 122.8(6) .
C15 C10 Ge1 121.2(6) .
C44 C43 C48 117.6(7) .
C44 C43 Ge2 120.6(5) .
C48 C43 Ge2 121.7(5) .
C25 C24 C23 119.0(9) .
C25 C24 H24 120.6 .
C23 C24 H24 120.4 .
C17 C16 C21 116.8(8) .
C17 C16 Ge1 121.6(6) .
C21 C16 Ge1 121.6(6) .
C1 C2 C3 119.6(8) .
C1 C2 C7 119.8(7) .
C3 C2 C7 120.5(8) .
C32 C33 C28 122.2(8) .
C32 C33 H33 119.1 .
C28 C33 H33 118.7 .
C50 C49 C54 118.5(7) .
C50 C49 Ge2 120.3(5) .
C54 C49 Ge2 120.9(6) .
C1 C6 C5 120.1(9) .
C1 C6 H6 119.9 .
C5 C6 H6 120.0 .
C18 C17 C16 123.3(9) .
C18 C17 H17 118.3 .
C16 C17 H17 118.4 .
C23 C22 C27 118.7(8) .
C23 C22 Ge1 121.4(6) .
C27 C22 Ge1 120.0(6) .
C29 C28 C33 117.8(7) .
C29 C28 N3 120.9(7) .
C33 C28 N3 121.3(7) .
C43 C44 C45 120.6(7) .
C43 C44 H44 119.7 .
C45 C44 H44 119.8 .
C59 C58 C57 109.3(12) .
C59 C58 H58A 109.9 .
C57 C58 H58A 109.1 .
C59 C58 H58B 110.4 .
C57 C58 H58B 109.9 .
H58A C58 H58B 108.2 .
C37 C38 C39 121.9(8) .
C37 C38 H38 118.8 .
C39 C38 H38 119.3 .
C16 C21 C20 121.1(9) .
C16 C21 H21 119.4 .
C20 C21 H21 119.5 .
C6 C1 C2 118.9(7) .
C6 C1 N1 120.9(7) .
C2 C1 N1 120.2(7) .
C51 C52 C53 119.9(8) .
C51 C52 H52 120.0 .
C53 C52 H52 120.0 .
C46 C45 C44 120.4(8) .
C46 C45 H45 119.7 .
C44 C45 H45 119.9 .
C29 C34 N4 113.5(6) .
C29 C34 H34A 109(6) .
N4 C34 H34A 108(6) .
C29 C34 H34B 108(3) .
N4 C34 H34B 109(2) .
H34A C34 H34B 109(8) .
C20 C19 C18 119.8(9) .
C20 C19 H19 120.1 .
C18 C19 H19 120.0 .
C48 C47 C46 119.7(8) .
C48 C47 H47 120.2 .
C46 C47 H47 120.1 .
C22 C23 C24 120.8(8) .
C22 C23 H23 119.8 .
C24 C23 H23 119.4 .
C12 C11 C10 123.2(8) .
C12 C11 H11 118.4 .
C10 C11 H11 118.4 .
C2 C7 N2 110.9(6) .
C2 C7 H7A 110.2 .
N2 C7 H7A 109.8 .
C2 C7 H7B 108.5 .
N2 C7 H7B 109.4 .
H7A C7 H7B 108.0 .
C3 C4 C5 120.6(8) .
C3 C4 H4 119.8 .
C5 C4 H4 119.6 .
C40 C41 C42 118.6(8) .
C40 C41 H41 120.5 .
C42 C41 H41 120.9 .
C75 C74 C73 110.5(10) .
C75 C74 H74A 109.5 .
C73 C74 H74A 110.4 .
C75 C74 H74B 109.5 .
C73 C74 H74B 108.8 .
H74A C74 H74B 108.1 .
C47 C48 C43 121.5(8) .
C47 C48 H48 119.5 .
C43 C48 H48 119.0 .
C53 C54 C49 121.0(8) .
C53 C54 H54 119.6 .
C49 C54 H54 119.4 .
C49 C50 C51 120.6(7) .
C49 C50 H50 119.4 .
C51 C50 H50 119.9 .
C28 C29 C30 119.0(8) .
C28 C29 C34 119.3(7) .
C30 C29 C34 121.5(8) .
C14 C15 C10 121.4(8) .
C14 C15 H15 119.4 .
C10 C15 H15 119.1 .
C4 C3 C2 120.1(9) .
C4 C3 H3 120.1 .
C2 C3 H3 119.8 .
C13 C12 C11 119.7(9) .
C13 C12 H12 120.0 .
C11 C12 H12 120.3 .
N4 C35 H35A 111.0 .
N4 C35 H35B 109.4 .
H35A C35 H35B 109.5 .
N4 C35 H35C 108.1 .
H35A C35 H35C 109.5 .
H35B C35 H35C 109.5 .
C19 C20 C21 120.5(9) .
C19 C20 H20 119.9 .
C21 C20 H20 119.6 .
N4 C36 H36A 111.3 .
N4 C36 H36B 108.0 .
H36A C36 H36B 109.5 .
N4 C36 H36C 109.1 .
H36A C36 H36C 109.5 .
H36B C36 H36C 109.5 .
C13 C14 C15 120.2(9) .
C13 C14 H14 120.0 .
C15 C14 H14 119.9 .
C38 C39 C40 119.5(8) .
C38 C39 H39 120.3 .
C40 C39 H39 120.2 .
C45 C46 C47 120.2(8) .
C45 C46 H46 119.8 .
C47 C46 H46 120.0 .
C33 C32 C31 119.9(9) .
C33 C32 H32 119.8 .
C31 C32 H32 120.2 .
C12 C13 C14 119.5(8) .
C12 C13 H13 120.6 .
C14 C13 H13 120.0 .
C26 C27 C22 120.3(9) .
C26 C27 H27 119.4 .
C22 C27 H27 120.3 .
C37 C42 C41 122.1(8) .
C37 C42 H42 119.1 .
C41 C42 H42 118.8 .
C52 C51 C50 119.9(8) .
C52 C51 H51 120.2 .
C50 C51 H51 120.0 .
C31 C30 C29 122.5(9) .
C31 C30 H30 118.7 .
C29 C30 H30 118.8 .
C54 C53 C52 119.9(8) .
C54 C53 H53 120.1 .
C52 C53 H53 120.0 .
N2 C8 H8A 110.6 .
N2 C8 H8B 109.1 .
H8A C8 H8B 109.5 .
N2 C8 H8C 108.8 .
H8A C8 H8C 109.5 .
H8B C8 H8C 109.5 .
C41 C40 C39 120.5(8) .
C41 C40 H40 119.9 .
C39 C40 H40 119.5 .
N2 C9 H9A 108.6 .
N2 C9 H9B 109.3 .
H9A C9 H9B 109.5 .
N2 C9 H9C 110.5 .
H9A C9 H9C 109.5 .
H9B C9 H9C 109.5 .
C56 C57 C58 113.4(11) .
C56 C57 H57A 109.4 .
C58 C57 H57A 109.5 .
C56 C57 H57B 108.6 .
C58 C57 H57B 108.1 .
H57A C57 H57B 107.7 .
C75 C73 C74 112.0(10) 2_665
C75 C73 H73A 109.2 2_665
C74 C73 H73A 109.4 .
C75 C73 H73B 109.7 2_665
C74 C73 H73B 108.5 .
H73A C73 H73B 108.0 .
C60 C55 C56 113.0(12) .
C60 C55 H55A 109.7 .
C56 C55 H55A 108.5 .
C60 C55 H55B 108.8 .
C56 C55 H55B 109.2 .
H55A C55 H55B 107.5 .
C27 C26 C25 121.0(9) .
C27 C26 H26 119.4 .
C25 C26 H26 119.6 .
C55 C56 C57 111.1(13) .
C55 C56 H56A 108.8 .
C57 C56 H56A 109.3 .
C55 C56 H56B 110.2 .
C57 C56 H56B 109.3 .
H56A C56 H56B 108.1 .
C30 C31 C32 118.4(8) .
C30 C31 H31 120.6 .
C32 C31 H31 120.9 .
C4 C5 C6 120.5(9) .
C4 C5 H5 119.8 .
C6 C5 H5 119.7 .
C17 C18 C19 118.5(10) .
C17 C18 H18 120.6 .
C19 C18 H18 120.9 .
C26 C25 C24 120.3(9) .
C26 C25 H25 119.6 .
C24 C25 H25 120.1 .
C73 C75 C74 111.9(10) 2_665
C73 C75 H75A 109.6 2_665
C74 C75 H75A 109.1 .
C73 C75 H75B 108.9 2_665
C74 C75 H75B 109.3 .
H75A C75 H75B 107.9 .
C64 C65 C66 114.8(15) .
C64 C65 H65A 110.4 .
C66 C65 H65A 108.7 .
C64 C65 H65B 107.8 .
C66 C65 H65B 107.1 .
H65A C65 H65B 107.7 .
C66 C61 C62 118.8(15) .
C66 C61 H61A 108.4 .
C62 C61 H61A 107.1 .
C66 C61 H61B 106.7 .
C62 C61 H61B 108.1 .
H61A C61 H61B 107.2 .
C59 C60 C55 112.4(16) .
C59 C60 H60A 109.6 .
C55 C60 H60A 109.5 .
C59 C60 H60B 109.0 .
C55 C60 H60B 108.1 .
H60A C60 H60B 108.1 .
C61 C66 C65 121.6(15) .
C61 C66 H66A 107.3 .
C65 C66 H66A 107.7 .
C61 C66 H66B 106.1 .
C65 C66 H66B 106.9 .
H66A C66 H66B 106.4 .
C61 C62 C63 117.9(14) .
C61 C62 H62A 108.7 .
C63 C62 H62A 110.0 .
C61 C62 H62B 107.3 .
C63 C62 H62B 105.3 .
H62A C62 H62B 107.1 .
C60 C59 C58 116.0(15) .
C60 C59 H59A 108.5 .
C58 C59 H59A 108.3 .
C60 C59 H59B 108.7 .
C58 C59 H59B 107.6 .
H59A C59 H59B 107.4 .
C63 C64 C65 123.9(16) .
C63 C64 H64A 106.2 .
C65 C64 H64A 105.1 .
C63 C64 H64B 106.3 .
C65 C64 H64B 107.8 .
H64A C64 H64B 106.5 .
C72 C67 C68 110.5(18) .
C72 C67 H67A 108.1 .
C68 C67 H67A 104.9 .
C72 C67 H67B 112.9 .
C68 C67 H67B 112.5 .
H67A C67 H67B 107.5 .
C68 C69 C70 112.2(18) .
C68 C69 H69A 106.1 .
C70 C69 H69A 105.7 .
C68 C69 H69B 111.7 .
C70 C69 H69B 112.8 .
H69A C69 H69B 107.9 .
C69 C70 C71 112.1(17) .
C69 C70 H70A 112.5 .
C71 C70 H70A 110.8 .
C69 C70 H70B 107.1 .
C71 C70 H70B 106.6 .
H70A C70 H70B 107.5 .
C72 C71 C70 112.6(18) .
C72 C71 H71A 108.7 .
C70 C71 H71A 111.9 .
C72 C71 H71B 107.0 .
C70 C71 H71B 108.4 .
H71A C71 H71B 108.0 .
C71 C72 C67 108.4(17) .
C71 C72 H72A 109.4 .
C67 C72 H72A 113.5 .
C71 C72 H72B 112.2 .
C67 C72 H72B 105.4 .
H72A C72 H72B 108.0 .
C64 C63 C62 117.9(14) .
C64 C63 H63A 108.2 .
C62 C63 H63A 109.7 .
C64 C63 H63B 108.1 .
C62 C63 H63B 105.3 .
H63A C63 H63B 107.2 .
C69 C68 C67 110.2(18) .
C69 C68 H68A 107.9 .
C67 C68 H68A 107.1 .
C69 C68 H68B 111.3 .
C67 C68 H68B 112.7 .
H68A C68 H68B 107.4 .

loop_
_geom_bond_atom_site_label_1
_geom_bond_atom_site_label_2
_geom_bond_distance
_geom_bond_site_symmetry_2
Sn1 N3 2.145(6) .
Sn1 N1 2.151(6) .
Sn1 N4 2.597(8) .
Ge1 N1 1.836(6) .
Ge1 C16 1.945(7) .
Ge1 C10 1.952(8) .
Ge1 C22 1.956(8) .
Ge2 N3 1.832(6) .
Ge2 C37 1.945(7) .
Ge2 C49 1.951(7) .
Ge2 C43 1.967(7) .
N3 C28 1.426(9) .
N1 C1 1.420(9) .
N4 C36 1.443(11) .
N4 C35 1.477(11) .
N4 C34 1.537(12) .
C37 C38 1.383(10) .
C37 C42 1.393(11) .
N2 C8 1.471(10) .
N2 C9 1.491(11) .
N2 C7 1.519(9) .
C10 C11 1.388(11) .
C10 C15 1.410(11) .
C43 C44 1.389(10) .
C43 C48 1.399(10) .
C24 C25 1.381(15) .
C24 C23 1.411(12) .
C24 H24 0.9300 .
C16 C17 1.384(12) .
C16 C21 1.391(11) .
C2 C1 1.409(11) .
C2 C3 1.412(11) .
C2 C7 1.482(12) .
C33 C32 1.383(12) .
C33 C28 1.403(11) .
C33 H33 0.9300 .
C49 C50 1.389(11) .
C49 C54 1.391(10) .
C6 C1 1.397(12) .
C6 C5 1.400(12) .
C6 H6 0.9298 .
C17 C18 1.369(12) .
C17 H17 0.9299 .
C22 C23 1.395(11) .
C22 C27 1.398(11) .
C28 C29 1.399(11) .
C44 C45 1.408(11) .
C44 H44 0.9299 .
C58 C59 1.48(2) .
C58 C57 1.526(19) .
C58 H58A 0.9699 .
C58 H58B 0.9700 .
C38 C39 1.386(12) .
C38 H38 0.9301 .
C21 C20 1.393(13) .
C21 H21 0.9301 .
C52 C51 1.378(13) .
C52 C53 1.389(14) .
C52 H52 0.9300 .
C45 C46 1.354(13) .
C45 H45 0.9301 .
C34 C29 1.494(13) .
C34 H34A 0.98(10) .
C34 H34B 1.04(10) .
C19 C20 1.359(15) .
C19 C18 1.405(14) .
C19 H19 0.9300 .
C47 C48 1.379(11) .
C47 C46 1.390(14) .
C47 H47 0.9301 .
C23 H23 0.9302 .
C11 C12 1.384(12) .
C11 H11 0.9300 .
C7 H7A 0.9700 .
C7 H7B 0.9700 .
C4 C3 1.371(14) .
C4 C5 1.374(15) .
C4 H4 0.9299 .
C41 C40 1.378(14) .
C41 C42 1.401(12) .
C41 H41 0.9300 .
C74 C75 1.509(16) .
C74 C73 1.534(17) .
C74 H74A 0.9699 .
C74 H74B 0.9700 .
C48 H48 0.9300 .
C54 C53 1.386(12) .
C54 H54 0.9300 .
C50 C51 1.402(11) .
C50 H50 0.9301 .
C29 C30 1.407(13) .
C15 C14 1.394(12) .
C15 H15 0.9301 .
C3 H3 0.9299 .
C12 C13 1.379(13) .
C12 H12 0.9300 .
C35 H35A 0.9599 .
C35 H35B 0.9599 .
C35 H35C 0.9601 .
C20 H20 0.9300 .
C36 H36A 0.9601 .
C36 H36B 0.9600 .
C36 H36C 0.9602 .
C14 C13 1.388(14) .
C14 H14 0.9299 .
C39 C40 1.388(14) .
C39 H39 0.9300 .
C46 H46 0.9300 .
C32 C31 1.391(15) .
C32 H32 0.9300 .
C13 H13 0.9299 .
C27 C26 1.379(13) .
C27 H27 0.9301 .
C42 H42 0.9300 .
C51 H51 0.9299 .
C30 C31 1.374(15) .
C30 H30 0.9300 .
C53 H53 0.9301 .
C8 H8A 0.9600 .
C8 H8B 0.9600 .
C8 H8C 0.9599 .
C40 H40 0.9299 .
C9 H9A 0.9600 .
C9 H9B 0.9600 .
C9 H9C 0.9599 .
C57 C56 1.518(19) .
C57 H57A 0.9701 .
C57 H57B 0.9700 .
C73 C75 1.474(17) 2_665
C73 H73A 0.9699 .
C73 H73B 0.9699 .
C55 C60 1.47(2) .
C55 C56 1.50(2) .
C55 H55A 0.9701 .
C55 H55B 0.9700 .
C26 C25 1.380(15) .
C26 H26 0.9300 .
C56 H56A 0.9699 .
C56 H56B 0.9700 .
C31 H31 0.9299 .
C5 H5 0.9300 .
C18 H18 0.9298 .
C25 H25 0.9299 .
C75 C73 1.474(17) 2_665
C75 H75A 0.9699 .
C75 H75B 0.9699 .
C65 C64 1.41(2) .
C65 C66 1.44(2) .
C65 H65A 0.9700 .
C65 H65B 0.9699 .
C61 C66 1.38(2) .
C61 C62 1.42(2) .
C61 H61A 0.9700 .
C61 H61B 0.9699 .
C60 C59 1.44(2) .
C60 H60A 0.9700 .
C60 H60B 0.9700 .
C66 H66A 0.9702 .
C66 H66B 0.9698 .
C62 C63 1.45(3) .
C62 H62A 0.9698 .
C62 H62B 0.9700 .
C59 H59A 0.9699 .
C59 H59B 0.9701 .
C64 C63 1.34(3) .
C64 H64A 0.9699 .
C64 H64B 0.9701 .
C67 C72 1.49(3) .
C67 C68 1.52(4) .
C67 H67A 0.9699 .
C67 H67B 0.9700 .
C69 C68 1.40(3) .
C69 C70 1.45(2) .
C69 H69A 0.9700 .
C69 H69B 0.9701 .
C70 C71 1.51(3) .
C70 H70A 0.9700 .
C70 H70B 0.9700 .
C71 C72 1.35(3) .
C71 H71A 0.9701 .
C71 H71B 0.9699 .
C72 H72A 0.9701 .
C72 H72B 0.9701 .
C63 H63A 0.9701 .
C63 H63B 0.9700 .
C68 H68A 0.9701 .
C68 H68B 0.9700 .
